data_7015925
loop_
_publ_author_name
'Ye, Hongde'
'Xu, Baohua'
'Xie, Mingshi'
'Li, Yizhi'
'Yan, Hong'

_publ_section_title
;
 Disulfuration and hydrosulfuration of an alkyne at a
 1,2-dicarba-closo-dodecaborane-thiolate ligand.
;
_journal_issue 24
_journal_name_full 'Dalton transactions (Cambridge, England : 2003)'
_journal_page_first 6541
_journal_page_last 6546
_journal_paper_doi 10.1039/c1dt10315f
_journal_volume 40
_journal_year 2011
_chemical_formula_sum 'C15 H20 B10 Fe O S2'
_chemical_formula_weight 444.38
_chemical_name_systematic
;
?
;
_space_group_IT_number 14
_symmetry_cell_setting monoclinic
_symmetry_space_group_name_Hall '-P 2ybc'
_symmetry_space_group_name_H-M 'P 1 21/c 1'
_atom_sites_solution_hydrogens geom
_atom_sites_solution_primary direct
_atom_sites_solution_secondary difmap
_audit_creation_method SHELXL-97
_cell_angle_alpha 90.00
_cell_angle_beta 101.44(2)
_cell_angle_gamma 90.00
_cell_formula_units_Z 4
_cell_length_a 13.874(3)
_cell_length_b 20.663(2)
_cell_length_c 7.3166(15)
_cell_measurement_temperature 291(2)
_cell_volume 2055.8(7)
_computing_structure_refinement 'SHELXL-97 (Sheldrick, 1997)'
_computing_structure_solution 'SHELXS-97 (Sheldrick, 1990)'
_diffrn_ambient_temperature 291(2)
_diffrn_measured_fraction_theta_full 0.999
_diffrn_measured_fraction_theta_max 0.999
_diffrn_radiation_monochromator graphite
_diffrn_radiation_source 'fine-focus sealed tube'
_diffrn_radiation_type MoK\a
_diffrn_radiation_wavelength 0.71073
_diffrn_reflns_av_R_equivalents 0.0757
_diffrn_reflns_av_sigmaI/netI 0.0753
_diffrn_reflns_limit_h_max 17
_diffrn_reflns_limit_h_min -17
_diffrn_reflns_limit_k_max 25
_diffrn_reflns_limit_k_min -25
_diffrn_reflns_limit_l_max 9
_diffrn_reflns_limit_l_min -9
_diffrn_reflns_number 18953
_diffrn_reflns_theta_full 26.00
_diffrn_reflns_theta_max 26.00
_diffrn_reflns_theta_min 3.01
_exptl_absorpt_coefficient_mu 0.941
_exptl_absorpt_correction_T_max 0.8056
_exptl_absorpt_correction_T_min 0.7655
_exptl_absorpt_correction_type multi-scan
_exptl_absorpt_process_details 'SADABS; Bruker, 2000'
_exptl_crystal_density_diffrn 1.436
_exptl_crystal_density_method 'not measured'
_exptl_crystal_F_000 904
_exptl_crystal_size_max 0.30
_exptl_crystal_size_mid 0.28
_exptl_crystal_size_min 0.24
_refine_diff_density_max 0.520
_refine_diff_density_min -0.389
_refine_diff_density_rms 0.078
_refine_ls_extinction_method none
_refine_ls_goodness_of_fit_ref 1.082
_refine_ls_hydrogen_treatment constr
_refine_ls_matrix_type full
_refine_ls_number_parameters 263
_refine_ls_number_reflns 4018
_refine_ls_number_restraints 0
_refine_ls_restrained_S_all 1.082
_refine_ls_R_factor_all 0.0848
_refine_ls_R_factor_gt 0.0539
_refine_ls_shift/su_max 0.009
_refine_ls_shift/su_mean 0.002
_refine_ls_structure_factor_coef Fsqd
_refine_ls_weighting_details 'calc w=1/[\s^2^(Fo^2^)+(0.0551P)^2^+0.0000P] where P=(Fo^2^+2Fc^2^)/3'
_refine_ls_weighting_scheme calc
_refine_ls_wR_factor_gt 0.1139
_refine_ls_wR_factor_ref 0.1255
_reflns_number_gt 2670
_reflns_number_total 4018
_reflns_threshold_expression >2sigma(I)
_cod_data_source_file c1dt10315f.txt
_cod_data_source_block 7
_cod_original_cell_volume 2055.8(6)
_cod_original_sg_symbol_H-M P2(1)/c
_cod_database_code 7015925

loop_
_symmetry_equiv_pos_as_xyz
'x, y, z'
'-x, y+1/2, -z+1/2'
'-x, -y, -z'
'x, -y-1/2, z-1/2'

loop_
_atom_site_label
_atom_site_type_symbol
_atom_site_fract_x
_atom_site_fract_y
_atom_site_fract_z
_atom_site_U_iso_or_equiv
_atom_site_adp_type
_atom_site_occupancy
_atom_site_symmetry_multiplicity
_atom_site_calc_flag
_atom_site_refinement_flags
_atom_site_disorder_assembly
_atom_site_disorder_group
B1 B -0.1504(4) 0.3160(2) 0.2430(7) 0.0440(11) Uani 1 1 d . . .
H1 H -0.1289 0.2719 0.2385 0.053 Uiso 1 1 d R . .
B2 B -0.1824(4) 0.3617(3) 0.4247(6) 0.0446(12) Uani 1 1 d . . .
H2 H -0.1810 0.3330 0.5319 0.054 Uiso 1 1 d R . .
B3 B -0.1386(4) 0.4421(3) 0.4132(7) 0.0442(12) Uani 1 1 d . . .
H3 H -0.1051 0.4698 0.5412 0.053 Uiso 1 1 d R . .
B4 B -0.0772(4) 0.4479(2) 0.2216(7) 0.0413(11) Uani 1 1 d . . .
H4 H -0.0150 0.4758 0.2301 0.050 Uiso 1 1 d R . .
B5 B -0.2700(4) 0.3451(3) 0.2154(7) 0.0487(12) Uani 1 1 d . . .
H5 H -0.3320 0.3117 0.2094 0.058 Uiso 1 1 d R . .
B6 B -0.2637(4) 0.4232(3) 0.3231(7) 0.0494(12) Uani 1 1 d . . .
H6 H -0.3216 0.4407 0.3873 0.059 Uiso 1 1 d R . .
B7 B -0.1989(4) 0.4757(2) 0.1984(8) 0.0538(14) Uani 1 1 d . . .
H7 H -0.2143 0.5211 0.2061 0.065 Uiso 1 1 d R . .
B8 B -0.1636(4) 0.4317(3) 0.0166(7) 0.0465(12) Uani 1 1 d . . .
H8 H -0.1507 0.4473 -0.1152 0.056 Uiso 1 1 d R . .
B9 B -0.2067(3) 0.3510(3) 0.0251(7) 0.0444(11) Uani 1 1 d . . .
H9 H -0.2147 0.3199 -0.0911 0.11(2) Uiso 1 1 d R . .
B10 B -0.2795(4) 0.4170(3) 0.0774(7) 0.0497(12) Uani 1 1 d . . .
H10 H -0.3435 0.4264 -0.0158 0.060 Uiso 1 1 d R . .
C1 C -0.0760(3) 0.3773(2) 0.3522(5) 0.0370(8) Uani 1 1 d . . .
C2 C -0.0891(3) 0.3718(2) 0.1256(5) 0.0363(8) Uani 1 1 d . . .
C3 C 0.1231(3) 0.3613(2) 0.3664(6) 0.0455(11) Uani 1 1 d . . .
H3A H 0.1868 0.3685 0.4316 0.055 Uiso 1 1 calc R . .
C4 C 0.1142(3) 0.3575(2) 0.1816(6) 0.0383(9) Uani 1 1 d . . .
C5 C 0.2003(3) 0.35947(19) 0.0883(5) 0.0371(9) Uani 1 1 d . . .
C6 C 0.2885(3) 0.39590(19) 0.1699(5) 0.0340(8) Uani 1 1 d . . .
C7 C 0.3817(3) 0.3897(2) 0.1163(5) 0.0380(9) Uani 1 1 d . . .
H7A H 0.3982 0.3574 0.0294 0.046 Uiso 1 1 calc R . .
C8 C 0.4459(3) 0.4364(2) 0.2096(5) 0.0406(9) Uani 1 1 d . . .
H8A H 0.5147 0.4423 0.1994 0.049 Uiso 1 1 calc R . .
C9 C 0.3948(3) 0.4735(2) 0.3224(6) 0.0428(10) Uani 1 1 d . . .
H9A H 0.4220 0.5095 0.4037 0.051 Uiso 1 1 calc R . .
C10 C 0.2981(3) 0.4485(2) 0.3009(5) 0.0394(9) Uani 1 1 d . . .
H10A H 0.2464 0.4647 0.3628 0.047 Uiso 1 1 calc R . .
C11 C 0.3702(3) 0.2902(2) 0.5082(6) 0.0464(10) Uani 1 1 d . . .
H11A H 0.3164 0.2605 0.4581 0.056 Uiso 1 1 calc R . .
C12 C 0.4644(3) 0.2906(2) 0.4620(6) 0.0482(11) Uani 1 1 d . . .
H12A H 0.4873 0.2613 0.3742 0.058 Uiso 1 1 calc R . .
C13 C 0.5198(3) 0.3400(2) 0.5651(6) 0.0424(10) Uani 1 1 d . . .
H13A H 0.5880 0.3515 0.5622 0.051 Uiso 1 1 calc R . .
C14 C 0.4590(3) 0.3702(2) 0.6732(5) 0.0445(10) Uani 1 1 d . . .
H14A H 0.4778 0.4066 0.7587 0.053 Uiso 1 1 calc R . .
C15 C 0.3674(3) 0.3395(2) 0.6382(6) 0.0426(10) Uani 1 1 d . . .
H15A H 0.3112 0.3503 0.6952 0.051 Uiso 1 1 calc R . .
Fe1 Fe 0.39616(4) 0.37733(3) 0.39768(7) 0.03003(16) Uani 1 1 d . . .
O1 O 0.1935(2) 0.33097(17) -0.0606(4) 0.0546(8) Uani 1 1 d . . .
S1 S 0.03561(8) 0.35499(7) 0.50534(15) 0.0551(3) Uani 1 1 d . . .
S2 S 0.00584(7) 0.34109(5) 0.01648(14) 0.0427(3) Uani 1 1 d . . .

loop_
_atom_site_aniso_label
_atom_site_aniso_U_11
_atom_site_aniso_U_22
_atom_site_aniso_U_33
_atom_site_aniso_U_23
_atom_site_aniso_U_13
_atom_site_aniso_U_12
B1 0.042(3) 0.036(2) 0.051(3) 0.003(2) 0.005(2) -0.007(2)
B2 0.040(3) 0.065(3) 0.030(2) 0.008(2) 0.009(2) -0.006(2)
B3 0.040(3) 0.058(3) 0.037(3) -0.011(2) 0.012(2) -0.005(2)
B4 0.044(3) 0.031(2) 0.048(3) -0.005(2) 0.010(2) -0.0074(19)
B5 0.037(3) 0.059(3) 0.051(3) -0.003(3) 0.011(2) -0.007(2)
B6 0.036(3) 0.068(4) 0.047(3) -0.006(3) 0.013(2) 0.003(2)
B7 0.064(4) 0.033(3) 0.065(3) 0.004(2) 0.014(3) 0.011(2)
B8 0.044(3) 0.060(3) 0.035(2) 0.010(2) 0.007(2) 0.005(2)
B9 0.032(2) 0.056(3) 0.045(3) -0.003(2) 0.007(2) -0.004(2)
B10 0.032(2) 0.071(4) 0.045(3) 0.004(3) 0.005(2) 0.012(2)
C1 0.037(2) 0.046(2) 0.0282(18) 0.0047(17) 0.0055(16) -0.0055(18)
C2 0.0301(19) 0.048(2) 0.0296(19) -0.0048(17) 0.0039(16) 0.0005(18)
C3 0.029(2) 0.066(3) 0.039(2) 0.008(2) 0.0020(18) -0.0037(18)
C4 0.029(2) 0.047(2) 0.039(2) -0.0014(18) 0.0063(17) 0.0037(16)
C5 0.0312(19) 0.044(2) 0.035(2) -0.0007(17) 0.0046(16) 0.0075(16)
C6 0.0299(19) 0.044(2) 0.0285(18) 0.0046(16) 0.0074(15) 0.0026(16)
C7 0.033(2) 0.055(3) 0.0266(18) 0.0039(17) 0.0073(16) 0.0028(17)
C8 0.035(2) 0.050(2) 0.037(2) 0.0140(18) 0.0079(18) 0.0012(18)
C9 0.042(2) 0.036(2) 0.050(2) 0.0070(18) 0.0074(19) -0.0036(17)
C10 0.042(2) 0.042(2) 0.034(2) 0.0032(16) 0.0090(18) 0.0107(17)
C11 0.053(3) 0.033(2) 0.048(2) 0.0106(19) -0.001(2) -0.0098(19)
C12 0.055(3) 0.044(2) 0.047(2) 0.009(2) 0.013(2) 0.014(2)
C13 0.031(2) 0.054(2) 0.038(2) 0.0125(19) -0.0034(17) 0.0004(18)
C14 0.050(2) 0.052(3) 0.028(2) 0.0051(18) -0.0010(18) -0.005(2)
C15 0.040(2) 0.052(3) 0.038(2) 0.0128(19) 0.0136(18) 0.0020(18)
Fe1 0.0307(3) 0.0341(3) 0.0250(3) 0.0014(2) 0.0049(2) 0.0003(2)
O1 0.0385(16) 0.077(2) 0.0481(18) -0.0225(16) 0.0084(14) 0.0055(15)
S1 0.0367(6) 0.0955(10) 0.0321(6) 0.0158(6) 0.0044(5) 0.0040(6)
S2 0.0323(5) 0.0524(6) 0.0423(6) -0.0270(5) 0.0048(4) 0.0035(4)

loop_
_atom_type_symbol
_atom_type_description
_atom_type_scat_dispersion_real
_atom_type_scat_dispersion_imag
_atom_type_scat_source
C C 0.0033 0.0016 'International Tables Vol C Tables 4.2.6.8 and 6.1.1.4'
H H 0.0000 0.0000 'International Tables Vol C Tables 4.2.6.8 and 6.1.1.4'
B B 0.0013 0.0007 'International Tables Vol C Tables 4.2.6.8 and 6.1.1.4'
S S 0.1246 0.1234 'International Tables Vol C Tables 4.2.6.8 and 6.1.1.4'
O O 0.0106 0.0060 'International Tables Vol C Tables 4.2.6.8 and 6.1.1.4'
Fe Fe 0.3463 0.8444 'International Tables Vol C Tables 4.2.6.8 and 6.1.1.4'

loop_
_geom_angle_atom_site_label_1
_geom_angle_atom_site_label_2
_geom_angle_atom_site_label_3
_geom_angle
_geom_angle_site_symmetry_1
_geom_angle_site_symmetry_3
_geom_angle_publ_flag
C1 B1 B5 105.6(4) . . ?
C1 B1 C2 56.0(2) . . ?
B5 B1 C2 105.0(3) . . ?
C1 B1 B2 58.2(3) . . ?
B5 B1 B2 61.5(3) . . ?
C2 B1 B2 103.7(3) . . ?
C1 B1 B9 103.4(3) . . ?
B5 B1 B9 61.1(3) . . ?
C2 B1 B9 57.7(2) . . ?
B2 B1 B9 109.1(4) . . ?
C1 B1 H1 123.4 . . ?
B5 B1 H1 128.2 . . ?
C2 B1 H1 115.0 . . ?
B2 B1 H1 131.5 . . ?
B9 B1 H1 115.9 . . ?
C1 B2 B1 60.0(3) . . ?
C1 B2 B6 104.8(3) . . ?
B1 B2 B6 107.8(3) . . ?
C1 B2 B3 58.7(3) . . ?
B1 B2 B3 109.1(3) . . ?
B6 B2 B3 60.1(3) . . ?
C1 B2 B5 104.8(3) . . ?
B1 B2 B5 58.7(3) . . ?
B6 B2 B5 60.6(3) . . ?
B3 B2 B5 108.6(4) . . ?
C1 B2 H2 119.0 . . ?
B1 B2 H2 108.2 . . ?
B6 B2 H2 133.0 . . ?
B3 B2 H2 130.6 . . ?
B5 B2 H2 118.1 . . ?
C1 B3 B7 104.6(3) . . ?
C1 B3 B6 104.0(3) . . ?
B7 B3 B6 60.0(3) . . ?
C1 B3 B2 58.2(3) . . ?
B7 B3 B2 107.6(4) . . ?
B6 B3 B2 59.5(3) . . ?
C1 B3 B4 59.9(2) . . ?
B7 B3 B4 59.4(3) . . ?
B6 B3 B4 107.9(3) . . ?
B2 B3 B4 108.7(3) . . ?
C1 B3 H3 118.2 . . ?
B7 B3 H3 126.2 . . ?
B6 B3 H3 129.7 . . ?
B2 B3 H3 121.9 . . ?
B4 B3 H3 116.2 . . ?
C2 B4 C1 56.5(2) . . ?
C2 B4 B8 58.8(3) . . ?
C1 B4 B8 103.9(3) . . ?
C2 B4 B7 104.3(3) . . ?
C1 B4 B7 103.3(3) . . ?
B8 B4 B7 60.0(3) . . ?
C2 B4 B3 103.8(3) . . ?
C1 B4 B3 57.8(3) . . ?
B8 B4 B3 107.9(4) . . ?
B7 B4 B3 59.9(3) . . ?
C2 B4 H4 123.4 . . ?
C1 B4 H4 121.3 . . ?
B8 B4 H4 125.4 . . ?
B7 B4 H4 126.8 . . ?
B3 B4 H4 121.0 . . ?
B1 B5 B10 108.4(4) . . ?
B1 B5 B2 59.8(3) . . ?
B10 B5 B2 106.6(4) . . ?
B1 B5 B6 107.4(4) . . ?
B10 B5 B6 59.4(3) . . ?
B2 B5 B6 59.0(3) . . ?
B1 B5 B9 60.7(3) . . ?
B10 B5 B9 59.8(3) . . ?
B2 B5 B9 107.3(3) . . ?
B6 B5 B9 107.0(4) . . ?
B1 B5 H5 120.7 . . ?
B10 B5 H5 122.1 . . ?
B2 B5 H5 123.3 . . ?
B6 B5 H5 123.6 . . ?
B9 B5 H5 120.9 . . ?
B2 B6 B3 60.3(3) . . ?
B2 B6 B10 108.4(4) . . ?
B3 B6 B10 107.9(3) . . ?
B2 B6 B7 108.1(3) . . ?
B3 B6 B7 59.9(3) . . ?
B10 B6 B7 59.7(3) . . ?
B2 B6 B5 60.4(3) . . ?
B3 B6 B5 108.7(4) . . ?
B10 B6 B5 60.2(3) . . ?
B7 B6 B5 108.1(4) . . ?
B2 B6 H6 122.1 . . ?
B3 B6 H6 121.8 . . ?
B10 B6 H6 121.1 . . ?
B7 B6 H6 121.4 . . ?
B5 B6 H6 121.5 . . ?
B4 B7 B8 59.9(3) . . ?
B4 B7 B10 108.9(4) . . ?
B8 B7 B10 60.6(3) . . ?
B4 B7 B3 60.7(3) . . ?
B8 B7 B3 108.4(4) . . ?
B10 B7 B3 108.5(4) . . ?
B4 B7 B6 109.0(4) . . ?
B8 B7 B6 108.7(4) . . ?
B10 B7 B6 60.2(3) . . ?
B3 B7 B6 60.1(3) . . ?
B4 B7 H7 122.0 . . ?
B8 B7 H7 130.1 . . ?
B10 B7 H7 124.9 . . ?
B3 B7 H7 113.5 . . ?
B6 B7 H7 115.0 . . ?
C2 B8 B4 59.4(3) . . ?
C2 B8 B7 104.8(3) . . ?
B4 B8 B7 60.1(3) . . ?
C2 B8 B10 104.6(3) . . ?
B4 B8 B10 108.5(4) . . ?
B7 B8 B10 59.9(3) . . ?
C2 B8 B9 58.6(3) . . ?
B4 B8 B9 109.0(3) . . ?
B7 B8 B9 108.2(4) . . ?
B10 B8 B9 60.2(3) . . ?
C2 B8 H8 116.6 . . ?
B4 B8 H8 120.5 . . ?
B7 B8 H8 130.6 . . ?
B10 B8 H8 126.9 . . ?
B9 B8 H8 115.7 . . ?
C2 B9 B8 58.6(3) . . ?
C2 B9 B1 60.3(3) . . ?
B8 B9 B1 108.7(3) . . ?
C2 B9 B10 104.4(3) . . ?
B8 B9 B10 59.9(3) . . ?
B1 B9 B10 106.5(4) . . ?
C2 B9 B5 104.8(3) . . ?
B8 B9 B5 108.1(4) . . ?
B1 B9 B5 58.2(3) . . ?
B10 B9 B5 60.0(3) . . ?
C2 B9 H9 116.2 . . ?
B8 B9 H9 121.7 . . ?
B1 B9 H9 115.6 . . ?
B10 B9 H9 131.7 . . ?
B5 B9 H9 126.6 . . ?
B7 B10 B6 60.1(3) . . ?
B7 B10 B8 59.5(3) . . ?
B6 B10 B8 107.8(4) . . ?
B7 B10 B9 107.7(4) . . ?
B6 B10 B9 108.2(4) . . ?
B8 B10 B9 59.9(3) . . ?
B7 B10 B5 108.6(4) . . ?
B6 B10 B5 60.4(3) . . ?
B8 B10 B5 108.4(3) . . ?
B9 B10 B5 60.3(3) . . ?
B7 B10 H10 125.6 . . ?
B6 B10 H10 125.3 . . ?
B8 B10 H10 120.6 . . ?
B9 B10 H10 117.1 . . ?
B5 B10 H10 119.4 . . ?
C2 C1 B2 112.0(3) . . ?
C2 C1 B3 111.1(3) . . ?
B2 C1 B3 63.1(3) . . ?
C2 C1 B1 62.9(3) . . ?
B2 C1 B1 61.8(3) . . ?
B3 C1 B1 114.2(3) . . ?
C2 C1 B4 61.0(2) . . ?
B2 C1 B4 114.7(3) . . ?
B3 C1 B4 62.3(3) . . ?
B1 C1 B4 114.9(3) . . ?
C2 C1 S1 121.8(3) . . ?
B2 C1 S1 117.1(3) . . ?
B3 C1 S1 117.6(3) . . ?
B1 C1 S1 117.7(3) . . ?
B4 C1 S1 118.3(3) . . ?
C1 C2 B8 111.0(3) . . ?
C1 C2 B9 111.0(3) . . ?
B8 C2 B9 62.8(3) . . ?
C1 C2 B4 62.6(3) . . ?
B8 C2 B4 61.8(3) . . ?
B9 C2 B4 114.5(3) . . ?
C1 C2 B1 61.1(2) . . ?
B8 C2 B1 113.5(3) . . ?
B9 C2 B1 62.0(3) . . ?
B4 C2 B1 114.8(3) . . ?
C1 C2 S2 122.3(3) . . ?
B8 C2 S2 118.7(3) . . ?
B9 C2 S2 116.4(3) . . ?
B4 C2 S2 119.2(3) . . ?
B1 C2 S2 117.2(3) . . ?
C4 C3 S1 130.9(3) . . ?
C4 C3 H3A 114.6 . . ?
S1 C3 H3A 114.6 . . ?
C3 C4 C5 122.8(4) . . ?
C3 C4 S2 126.8(3) . . ?
C5 C4 S2 110.1(3) . . ?
O1 C5 C6 121.5(4) . . ?
O1 C5 C4 117.8(4) . . ?
C6 C5 C4 120.7(3) . . ?
C7 C6 C10 106.4(3) . . ?
C7 C6 C5 124.9(3) . . ?
C10 C6 C5 128.5(3) . . ?
C7 C6 Fe1 69.6(2) . . ?
C10 C6 Fe1 69.0(2) . . ?
C5 C6 Fe1 130.9(3) . . ?
C8 C7 C6 109.1(4) . . ?
C8 C7 Fe1 70.6(2) . . ?
C6 C7 Fe1 69.4(2) . . ?
C8 C7 H7A 125.4 . . ?
C6 C7 H7A 125.4 . . ?
Fe1 C7 H7A 125.4 . . ?
C7 C8 C9 108.4(4) . . ?
C7 C8 Fe1 69.6(2) . . ?
C9 C8 Fe1 70.0(2) . . ?
C7 C8 H8A 125.8 . . ?
C9 C8 H8A 125.8 . . ?
Fe1 C8 H8A 125.8 . . ?
C8 C9 C10 108.0(4) . . ?
C8 C9 Fe1 69.8(2) . . ?
C10 C9 Fe1 68.6(2) . . ?
C8 C9 H9A 126.0 . . ?
C10 C9 H9A 126.0 . . ?
Fe1 C9 H9A 126.0 . . ?
C9 C10 C6 108.1(4) . . ?
C9 C10 Fe1 70.9(2) . . ?
C6 C10 Fe1 69.7(2) . . ?
C9 C10 H10A 125.9 . . ?
C6 C10 H10A 125.9 . . ?
Fe1 C10 H10A 125.9 . . ?
C15 C11 C12 108.1(4) . . ?
C15 C11 Fe1 69.9(2) . . ?
C12 C11 Fe1 69.8(2) . . ?
C15 C11 H11A 126.0 . . ?
C12 C11 H11A 126.0 . . ?
Fe1 C11 H11A 126.0 . . ?
C13 C12 C11 108.0(4) . . ?
C13 C12 Fe1 70.4(2) . . ?
C11 C12 Fe1 69.6(2) . . ?
C13 C12 H12A 126.0 . . ?
C11 C12 H12A 126.0 . . ?
Fe1 C12 H12A 126.0 . . ?
C12 C13 C14 107.3(4) . . ?
C12 C13 Fe1 69.4(2) . . ?
C14 C13 Fe1 69.3(2) . . ?
C12 C13 H13A 126.3 . . ?
C14 C13 H13A 126.3 . . ?
Fe1 C13 H13A 126.3 . . ?
C15 C14 C13 108.7(4) . . ?
C15 C14 Fe1 69.9(2) . . ?
C13 C14 Fe1 70.3(2) . . ?
C15 C14 H14A 125.7 . . ?
C13 C14 H14A 125.7 . . ?
Fe1 C14 H14A 125.7 . . ?
C11 C15 C14 107.9(4) . . ?
C11 C15 Fe1 69.9(2) . . ?
C14 C15 Fe1 69.9(2) . . ?
C11 C15 H15A 126.0 . . ?
C14 C15 H15A 126.0 . . ?
Fe1 C15 H15A 126.0 . . ?
C10 Fe1 C11 128.28(18) . . ?
C10 Fe1 C14 121.51(17) . . ?
C11 Fe1 C14 67.49(18) . . ?
C10 Fe1 C15 110.26(17) . . ?
C11 Fe1 C15 40.21(17) . . ?
C14 Fe1 C15 40.14(17) . . ?
C10 Fe1 C12 164.74(19) . . ?
C11 Fe1 C12 40.61(18) . . ?
C14 Fe1 C12 67.64(18) . . ?
C15 Fe1 C12 67.94(17) . . ?
C10 Fe1 C6 41.32(15) . . ?
C11 Fe1 C6 109.40(16) . . ?
C14 Fe1 C6 157.17(16) . . ?
C15 Fe1 C6 122.71(16) . . ?
C12 Fe1 C6 125.80(17) . . ?
C10 Fe1 C7 68.53(16) . . ?
C11 Fe1 C7 121.36(18) . . ?
C14 Fe1 C7 160.56(16) . . ?
C15 Fe1 C7 157.09(17) . . ?
C12 Fe1 C7 106.87(17) . . ?
C6 Fe1 C7 40.96(14) . . ?
C10 Fe1 C13 154.57(17) . . ?
C11 Fe1 C13 67.83(17) . . ?
C14 Fe1 C13 40.40(17) . . ?
C15 Fe1 C13 67.89(17) . . ?
C12 Fe1 C13 40.16(17) . . ?
C6 Fe1 C13 161.48(16) . . ?
C7 Fe1 C13 123.48(16) . . ?
C10 Fe1 C8 68.17(16) . . ?
C11 Fe1 C8 154.09(18) . . ?
C14 Fe1 C8 124.80(17) . . ?
C15 Fe1 C8 162.72(17) . . ?
C12 Fe1 C8 118.28(17) . . ?
C6 Fe1 C8 68.32(15) . . ?
C7 Fe1 C8 39.79(16) . . ?
C13 Fe1 C8 105.72(16) . . ?
C10 Fe1 C9 40.49(16) . . ?
C11 Fe1 C9 165.08(18) . . ?
C14 Fe1 C9 108.30(18) . . ?
C15 Fe1 C9 127.46(18) . . ?
C12 Fe1 C9 152.72(17) . . ?
C6 Fe1 C9 68.54(16) . . ?
C7 Fe1 C9 67.48(17) . . ?
C13 Fe1 C9 119.00(17) . . ?
C8 Fe1 C9 40.20(16) . . ?
C3 S1 C1 103.51(19) . . ?
C4 S2 C2 103.28(18) . . ?

loop_
_geom_bond_atom_site_label_1
_geom_bond_atom_site_label_2
_geom_bond_distance
_geom_bond_site_symmetry_2
_geom_bond_publ_flag
B1 C1 1.727(6) . ?
B1 B5 1.739(7) . ?
B1 C2 1.755(6) . ?
B1 B2 1.758(7) . ?
B1 B9 1.784(7) . ?
B1 H1 0.9603 . ?
B2 C1 1.695(6) . ?
B2 B6 1.763(7) . ?
B2 B3 1.777(7) . ?
B2 B5 1.789(7) . ?
B2 H2 0.9800 . ?
B3 C1 1.703(7) . ?
B3 B7 1.769(8) . ?
B3 B6 1.773(7) . ?
B3 B4 1.783(7) . ?
B3 H3 1.1166 . ?
B4 C2 1.716(6) . ?
B4 C1 1.741(6) . ?
B4 B8 1.756(7) . ?
B4 B7 1.760(7) . ?
B4 H4 1.0292 . ?
B5 B10 1.786(8) . ?
B5 B6 1.792(8) . ?
B5 B9 1.792(7) . ?
B5 H5 1.0977 . ?
B6 B10 1.773(7) . ?
B6 B7 1.772(8) . ?
B6 H6 1.0705 . ?
B7 B8 1.758(8) . ?
B7 B10 1.764(8) . ?
B7 H7 0.9678 . ?
B8 C2 1.706(6) . ?
B8 B10 1.778(7) . ?
B8 B9 1.778(7) . ?
B8 H8 1.0653 . ?
B9 C2 1.706(6) . ?
B9 B10 1.783(7) . ?
B9 H9 1.0530 . ?
B10 H10 1.0245 . ?
C1 C2 1.636(5) . ?
C1 S1 1.783(4) . ?
C2 S2 1.787(4) . ?
C3 C4 1.335(6) . ?
C3 S1 1.736(4) . ?
C3 H3A 0.9300 . ?
C4 C5 1.489(5) . ?
C4 S2 1.765(4) . ?
C5 O1 1.225(5) . ?
C5 C6 1.460(6) . ?
C6 C7 1.430(5) . ?
C6 C10 1.437(5) . ?
C6 Fe1 2.042(4) . ?
C7 C8 1.396(6) . ?
C7 Fe1 2.044(4) . ?
C7 H7A 0.9800 . ?
C8 C9 1.416(6) . ?
C8 Fe1 2.058(4) . ?
C8 H8A 0.9800 . ?
C9 C10 1.417(6) . ?
C9 Fe1 2.062(4) . ?
C9 H9A 0.9800 . ?
C10 Fe1 2.032(4) . ?
C10 H10A 0.9800 . ?
C11 C15 1.399(6) . ?
C11 C12 1.413(6) . ?
C11 Fe1 2.035(4) . ?
C11 H11A 0.9800 . ?
C12 C13 1.404(6) . ?
C12 Fe1 2.038(4) . ?
C12 H12A 0.9800 . ?
C13 C14 1.412(6) . ?
C13 Fe1 2.051(4) . ?
C13 H13A 0.9800 . ?
C14 C15 1.398(6) . ?
C14 Fe1 2.037(4) . ?
C14 H14A 0.9800 . ?
C15 Fe1 2.036(4) . ?
C15 H15A 0.9800 . ?

loop_
_geom_torsion_atom_site_label_1
_geom_torsion_atom_site_label_2
_geom_torsion_atom_site_label_3
_geom_torsion_atom_site_label_4
_geom_torsion
_geom_torsion_site_symmetry_1
_geom_torsion_site_symmetry_2
_geom_torsion_site_symmetry_3
_geom_torsion_site_symmetry_4
_geom_torsion_publ_flag
B5 B1 B2 C1 -134.1(4) . . . . ?
C2 B1 B2 C1 -34.2(3) . . . . ?
B9 B1 B2 C1 -94.3(3) . . . . ?
C1 B1 B2 B6 97.1(4) . . . . ?
B5 B1 B2 B6 -37.0(3) . . . . ?
C2 B1 B2 B6 62.9(4) . . . . ?
B9 B1 B2 B6 2.8(4) . . . . ?
C1 B1 B2 B3 33.4(3) . . . . ?
B5 B1 B2 B3 -100.7(4) . . . . ?
C2 B1 B2 B3 -0.8(4) . . . . ?
B9 B1 B2 B3 -60.9(4) . . . . ?
C1 B1 B2 B5 134.1(4) . . . . ?
C2 B1 B2 B5 99.9(4) . . . . ?
B9 B1 B2 B5 39.8(3) . . . . ?
B1 B2 B3 C1 -33.9(3) . . . . ?
B6 B2 B3 C1 -133.9(3) . . . . ?
B5 B2 B3 C1 -96.3(3) . . . . ?
C1 B2 B3 B7 96.5(4) . . . . ?
B1 B2 B3 B7 62.6(4) . . . . ?
B6 B2 B3 B7 -37.4(3) . . . . ?
B5 B2 B3 B7 0.2(5) . . . . ?
C1 B2 B3 B6 133.9(3) . . . . ?
B1 B2 B3 B6 100.0(4) . . . . ?
B5 B2 B3 B6 37.6(3) . . . . ?
C1 B2 B3 B4 33.7(3) . . . . ?
B1 B2 B3 B4 -0.2(5) . . . . ?
B6 B2 B3 B4 -100.2(4) . . . . ?
B5 B2 B3 B4 -62.6(4) . . . . ?
C1 B3 B4 C2 34.2(3) . . . . ?
B7 B3 B4 C2 -98.7(4) . . . . ?
B6 B3 B4 C2 -61.9(4) . . . . ?
B2 B3 B4 C2 1.2(4) . . . . ?
B7 B3 B4 C1 -132.9(4) . . . . ?
B6 B3 B4 C1 -96.1(4) . . . . ?
B2 B3 B4 C1 -33.0(3) . . . . ?
C1 B3 B4 B8 95.5(3) . . . . ?
B7 B3 B4 B8 -37.4(4) . . . . ?
B6 B3 B4 B8 -0.6(5) . . . . ?
B2 B3 B4 B8 62.4(4) . . . . ?
C1 B3 B4 B7 132.9(4) . . . . ?
B6 B3 B4 B7 36.8(4) . . . . ?
B2 B3 B4 B7 99.8(4) . . . . ?
C1 B1 B5 B10 59.6(4) . . . . ?
C2 B1 B5 B10 1.3(5) . . . . ?
B2 B1 B5 B10 98.9(4) . . . . ?
B9 B1 B5 B10 -37.4(3) . . . . ?
C1 B1 B5 B2 -39.3(3) . . . . ?
C2 B1 B5 B2 -97.6(3) . . . . ?
B9 B1 B5 B2 -136.3(4) . . . . ?
C1 B1 B5 B6 -3.1(4) . . . . ?
C2 B1 B5 B6 -61.4(4) . . . . ?
B2 B1 B5 B6 36.2(3) . . . . ?
B9 B1 B5 B6 -100.1(4) . . . . ?
C1 B1 B5 B9 97.0(4) . . . . ?
C2 B1 B5 B9 38.7(3) . . . . ?
B2 B1 B5 B9 136.3(4) . . . . ?
C1 B2 B5 B1 40.0(3) . . . . ?
B6 B2 B5 B1 138.9(4) . . . . ?
B3 B2 B5 B1 101.5(4) . . . . ?
C1 B2 B5 B10 -61.9(4) . . . . ?
B1 B2 B5 B10 -101.9(4) . . . . ?
B6 B2 B5 B10 37.0(3) . . . . ?
B3 B2 B5 B10 -0.5(4) . . . . ?
C1 B2 B5 B6 -98.9(4) . . . . ?
B1 B2 B5 B6 -138.9(4) . . . . ?
B3 B2 B5 B6 -37.4(3) . . . . ?
C1 B2 B5 B9 0.9(5) . . . . ?
B1 B2 B5 B9 -39.1(3) . . . . ?
B6 B2 B5 B9 99.8(4) . . . . ?
B3 B2 B5 B9 62.3(4) . . . . ?
C1 B2 B6 B3 -39.5(3) . . . . ?
B1 B2 B6 B3 -102.2(3) . . . . ?
B5 B2 B6 B3 -138.4(3) . . . . ?
C1 B2 B6 B10 61.1(4) . . . . ?
B1 B2 B6 B10 -1.6(5) . . . . ?
B3 B2 B6 B10 100.6(4) . . . . ?
B5 B2 B6 B10 -37.7(3) . . . . ?
C1 B2 B6 B7 -2.1(5) . . . . ?
B1 B2 B6 B7 -64.8(4) . . . . ?
B3 B2 B6 B7 37.4(3) . . . . ?
B5 B2 B6 B7 -100.9(4) . . . . ?
C1 B2 B6 B5 98.8(3) . . . . ?
B1 B2 B6 B5 36.1(3) . . . . ?
B3 B2 B6 B5 138.4(3) . . . . ?
C1 B3 B6 B2 39.1(3) . . . . ?
B7 B3 B6 B2 138.1(4) . . . . ?
B4 B3 B6 B2 101.6(4) . . . . ?
C1 B3 B6 B10 -62.2(4) . . . . ?
B7 B3 B6 B10 36.7(4) . . . . ?
B2 B3 B6 B10 -101.3(4) . . . . ?
B4 B3 B6 B10 0.2(5) . . . . ?
C1 B3 B6 B7 -98.9(3) . . . . ?
B2 B3 B6 B7 -138.1(4) . . . . ?
B4 B3 B6 B7 -36.5(3) . . . . ?
C1 B3 B6 B5 1.5(4) . . . . ?
B7 B3 B6 B5 100.5(4) . . . . ?
B2 B3 B6 B5 -37.6(3) . . . . ?
B4 B3 B6 B5 64.0(5) . . . . ?
B1 B5 B6 B2 -36.5(3) . . . . ?
B10 B5 B6 B2 -138.0(3) . . . . ?
B9 B5 B6 B2 -100.3(4) . . . . ?
B1 B5 B6 B3 1.0(5) . . . . ?
B10 B5 B6 B3 -100.4(4) . . . . ?
B2 B5 B6 B3 37.6(3) . . . . ?
B9 B5 B6 B3 -62.8(5) . . . . ?
B1 B5 B6 B10 101.4(4) . . . . ?
B2 B5 B6 B10 138.0(3) . . . . ?
B9 B5 B6 B10 37.6(3) . . . . ?
B1 B5 B6 B7 64.5(5) . . . . ?
B10 B5 B6 B7 -37.0(3) . . . . ?
B2 B5 B6 B7 101.0(4) . . . . ?
B9 B5 B6 B7 0.6(5) . . . . ?
C2 B4 B7 B8 -40.2(3) . . . . ?
C1 B4 B7 B8 -98.5(3) . . . . ?
B3 B4 B7 B8 -138.1(4) . . . . ?
C2 B4 B7 B10 -3.2(5) . . . . ?
C1 B4 B7 B10 -61.5(4) . . . . ?
B8 B4 B7 B10 37.0(4) . . . . ?
B3 B4 B7 B10 -101.1(4) . . . . ?
C2 B4 B7 B3 97.9(4) . . . . ?
C1 B4 B7 B3 39.6(3) . . . . ?
B8 B4 B7 B3 138.1(4) . . . . ?
C2 B4 B7 B6 60.8(4) . . . . ?
C1 B4 B7 B6 2.5(5) . . . . ?
B8 B4 B7 B6 101.0(4) . . . . ?
B3 B4 B7 B6 -37.1(3) . . . . ?
C1 B3 B7 B4 -40.9(3) . . . . ?
B6 B3 B7 B4 -138.9(4) . . . . ?
B2 B3 B7 B4 -101.7(4) . . . . ?
C1 B3 B7 B8 -3.4(5) . . . . ?
B6 B3 B7 B8 -101.4(4) . . . . ?
B2 B3 B7 B8 -64.2(5) . . . . ?
B4 B3 B7 B8 37.5(3) . . . . ?
C1 B3 B7 B10 60.9(4) . . . . ?
B6 B3 B7 B10 -37.1(3) . . . . ?
B2 B3 B7 B10 0.1(5) . . . . ?
B4 B3 B7 B10 101.8(4) . . . . ?
C1 B3 B7 B6 97.9(4) . . . . ?
B2 B3 B7 B6 37.2(3) . . . . ?
B4 B3 B7 B6 138.9(4) . . . . ?
B2 B6 B7 B4 -0.3(5) . . . . ?
B3 B6 B7 B4 37.3(3) . . . . ?
B10 B6 B7 B4 -101.4(4) . . . . ?
B5 B6 B7 B4 -64.2(5) . . . . ?
B2 B6 B7 B8 63.3(5) . . . . ?
B3 B6 B7 B8 101.0(4) . . . . ?
B10 B6 B7 B8 -37.8(4) . . . . ?
B5 B6 B7 B8 -0.6(5) . . . . ?
B2 B6 B7 B10 101.1(4) . . . . ?
B3 B6 B7 B10 138.8(4) . . . . ?
B5 B6 B7 B10 37.2(3) . . . . ?
B2 B6 B7 B3 -37.7(3) . . . . ?
B10 B6 B7 B3 -138.8(4) . . . . ?
B5 B6 B7 B3 -101.6(4) . . . . ?
C1 B4 B8 C2 -35.4(3) . . . . ?
B7 B4 B8 C2 -133.0(4) . . . . ?
B3 B4 B8 C2 -95.6(3) . . . . ?
C2 B4 B8 B7 133.0(4) . . . . ?
C1 B4 B8 B7 97.5(4) . . . . ?
B3 B4 B8 B7 37.4(3) . . . . ?
C2 B4 B8 B10 96.4(4) . . . . ?
C1 B4 B8 B10 61.0(4) . . . . ?
B7 B4 B8 B10 -36.6(4) . . . . ?
B3 B4 B8 B10 0.8(5) . . . . ?
C2 B4 B8 B9 32.4(3) . . . . ?
C1 B4 B8 B9 -3.0(4) . . . . ?
B7 B4 B8 B9 -100.5(4) . . . . ?
B3 B4 B8 B9 -63.2(4) . . . . ?
B4 B7 B8 C2 40.6(3) . . . . ?
B10 B7 B8 C2 -98.5(4) . . . . ?
B3 B7 B8 C2 2.8(5) . . . . ?
B6 B7 B8 C2 -61.0(4) . . . . ?
B10 B7 B8 B4 -139.2(4) . . . . ?
B3 B7 B8 B4 -37.9(4) . . . . ?
B6 B7 B8 B4 -101.6(4) . . . . ?
B4 B7 B8 B10 139.2(4) . . . . ?
B3 B7 B8 B10 101.3(4) . . . . ?
B6 B7 B8 B10 37.6(4) . . . . ?
B4 B7 B8 B9 101.9(4) . . . . ?
B10 B7 B8 B9 -37.3(3) . . . . ?
B3 B7 B8 B9 64.1(5) . . . . ?
B6 B7 B8 B9 0.3(5) . . . . ?
B4 B8 B9 C2 -32.7(3) . . . . ?
B7 B8 B9 C2 -96.5(4) . . . . ?
B10 B8 B9 C2 -133.7(4) . . . . ?
C2 B8 B9 B1 35.0(3) . . . . ?
B4 B8 B9 B1 2.2(5) . . . . ?
B7 B8 B9 B1 -61.6(4) . . . . ?
B10 B8 B9 B1 -98.7(4) . . . . ?
C2 B8 B9 B10 133.7(4) . . . . ?
B4 B8 B9 B10 100.9(4) . . . . ?
B7 B8 B9 B10 37.1(3) . . . . ?
C2 B8 B9 B5 96.6(4) . . . . ?
B4 B8 B9 B5 63.9(4) . . . . ?
B7 B8 B9 B5 0.1(5) . . . . ?
B10 B8 B9 B5 -37.0(3) . . . . ?
C1 B1 B9 C2 33.8(3) . . . . ?
B5 B1 B9 C2 134.4(4) . . . . ?
B2 B1 B9 C2 94.4(3) . . . . ?
C1 B1 B9 B8 -0.5(4) . . . . ?
B5 B1 B9 B8 100.1(4) . . . . ?
C2 B1 B9 B8 -34.3(3) . . . . ?
B2 B1 B9 B8 60.1(4) . . . . ?
C1 B1 B9 B10 -63.6(4) . . . . ?
B5 B1 B9 B10 37.0(3) . . . . ?
C2 B1 B9 B10 -97.4(4) . . . . ?
B2 B1 B9 B10 -3.0(4) . . . . ?
C1 B1 B9 B5 -100.6(4) . . . . ?
C2 B1 B9 B5 -134.4(4) . . . . ?
B2 B1 B9 B5 -40.0(3) . . . . ?
B1 B5 B9 C2 -39.9(3) . . . . ?
B10 B5 B9 C2 98.2(4) . . . . ?
B2 B5 B9 C2 -1.2(5) . . . . ?
B6 B5 B9 C2 60.8(4) . . . . ?
B1 B5 B9 B8 -101.2(4) . . . . ?
B10 B5 B9 B8 37.0(3) . . . . ?
B2 B5 B9 B8 -62.5(5) . . . . ?
B6 B5 B9 B8 -0.5(5) . . . . ?
B10 B5 B9 B1 138.2(4) . . . . ?
B2 B5 B9 B1 38.7(3) . . . . ?
B6 B5 B9 B1 100.7(4) . . . . ?
B1 B5 B9 B10 -138.2(4) . . . . ?
B2 B5 B9 B10 -99.5(4) . . . . ?
B6 B5 B9 B10 -37.4(3) . . . . ?
B4 B7 B10 B6 101.5(4) . . . . ?
B8 B7 B10 B6 138.2(4) . . . . ?
B3 B7 B10 B6 37.1(3) . . . . ?
B4 B7 B10 B8 -36.7(3) . . . . ?
B3 B7 B10 B8 -101.2(4) . . . . ?
B6 B7 B10 B8 -138.2(4) . . . . ?
B4 B7 B10 B9 0.3(5) . . . . ?
B8 B7 B10 B9 37.0(3) . . . . ?
B3 B7 B10 B9 -64.2(5) . . . . ?
B6 B7 B10 B9 -101.2(4) . . . . ?
B4 B7 B10 B5 64.1(5) . . . . ?
B8 B7 B10 B5 100.8(4) . . . . ?
B3 B7 B10 B5 -0.4(5) . . . . ?
B6 B7 B10 B5 -37.4(3) . . . . ?
B2 B6 B10 B7 -100.7(4) . . . . ?
B3 B6 B10 B7 -36.8(4) . . . . ?
B5 B6 B10 B7 -138.5(4) . . . . ?
B2 B6 B10 B8 -63.6(5) . . . . ?
B3 B6 B10 B8 0.2(5) . . . . ?
B7 B6 B10 B8 37.1(4) . . . . ?
B5 B6 B10 B8 -101.5(4) . . . . ?
B2 B6 B10 B9 -0.3(5) . . . . ?
B3 B6 B10 B9 63.6(5) . . . . ?
B7 B6 B10 B9 100.4(4) . . . . ?
B5 B6 B10 B9 -38.1(3) . . . . ?
B2 B6 B10 B5 37.9(3) . . . . ?
B3 B6 B10 B5 101.7(4) . . . . ?
B7 B6 B10 B5 138.5(4) . . . . ?
C2 B8 B10 B7 98.8(4) . . . . ?
B4 B8 B10 B7 36.7(3) . . . . ?
B9 B8 B10 B7 138.5(4) . . . . ?
C2 B8 B10 B6 61.5(5) . . . . ?
B4 B8 B10 B6 -0.6(5) . . . . ?
B7 B8 B10 B6 -37.3(4) . . . . ?
B9 B8 B10 B6 101.1(4) . . . . ?
C2 B8 B10 B9 -39.7(3) . . . . ?
B4 B8 B10 B9 -101.8(4) . . . . ?
B7 B8 B10 B9 -138.5(4) . . . . ?
C2 B8 B10 B5 -2.4(5) . . . . ?
B4 B8 B10 B5 -64.6(5) . . . . ?
B7 B8 B10 B5 -101.3(4) . . . . ?
B9 B8 B10 B5 37.2(4) . . . . ?
C2 B9 B10 B7 2.7(5) . . . . ?
B8 B9 B10 B7 -36.9(3) . . . . ?
B1 B9 B10 B7 65.5(4) . . . . ?
B5 B9 B10 B7 101.8(4) . . . . ?
C2 B9 B10 B6 -60.8(4) . . . . ?
B8 B9 B10 B6 -100.4(4) . . . . ?
B1 B9 B10 B6 2.0(5) . . . . ?
B5 B9 B10 B6 38.2(3) . . . . ?
C2 B9 B10 B8 39.6(3) . . . . ?
B1 B9 B10 B8 102.4(4) . . . . ?
B5 B9 B10 B8 138.6(4) . . . . ?
C2 B9 B10 B5 -99.0(4) . . . . ?
B8 B9 B10 B5 -138.6(4) . . . . ?
B1 B9 B10 B5 -36.2(3) . . . . ?
B1 B5 B10 B7 -62.4(5) . . . . ?
B2 B5 B10 B7 0.5(5) . . . . ?
B6 B5 B10 B7 37.3(3) . . . . ?
B9 B5 B10 B7 -100.2(4) . . . . ?
B1 B5 B10 B6 -99.7(4) . . . . ?
B2 B5 B10 B6 -36.8(3) . . . . ?
B9 B5 B10 B6 -137.5(4) . . . . ?
B1 B5 B10 B8 0.7(5) . . . . ?
B2 B5 B10 B8 63.7(5) . . . . ?
B6 B5 B10 B8 100.4(4) . . . . ?
B9 B5 B10 B8 -37.1(3) . . . . ?
B1 B5 B10 B9 37.8(3) . . . . ?
B2 B5 B10 B9 100.7(4) . . . . ?
B6 B5 B10 B9 137.5(4) . . . . ?
B1 B2 C1 C2 39.2(3) . . . . ?
B6 B2 C1 C2 -63.1(4) . . . . ?
B3 B2 C1 C2 -103.3(4) . . . . ?
B5 B2 C1 C2 -0.2(5) . . . . ?
B1 B2 C1 B3 142.5(3) . . . . ?
B6 B2 C1 B3 40.2(3) . . . . ?
B5 B2 C1 B3 103.1(4) . . . . ?
B6 B2 C1 B1 -102.3(4) . . . . ?
B3 B2 C1 B1 -142.5(3) . . . . ?
B5 B2 C1 B1 -39.4(3) . . . . ?
B1 B2 C1 B4 106.2(4) . . . . ?
B6 B2 C1 B4 4.0(4) . . . . ?
B3 B2 C1 B4 -36.3(3) . . . . ?
B5 B2 C1 B4 66.8(4) . . . . ?
B1 B2 C1 S1 -108.6(3) . . . . ?
B6 B2 C1 S1 149.1(3) . . . . ?
B3 B2 C1 S1 108.9(3) . . . . ?
B5 B2 C1 S1 -148.0(3) . . . . ?
B7 B3 C1 C2 2.8(4) . . . . ?
B6 B3 C1 C2 65.0(4) . . . . ?
B2 B3 C1 C2 104.8(3) . . . . ?
B4 B3 C1 C2 -37.8(3) . . . . ?
B7 B3 C1 B2 -101.9(4) . . . . ?
B6 B3 C1 B2 -39.8(3) . . . . ?
B4 B3 C1 B2 -142.6(3) . . . . ?
B7 B3 C1 B1 -65.9(4) . . . . ?
B6 B3 C1 B1 -3.7(4) . . . . ?
B2 B3 C1 B1 36.0(3) . . . . ?
B4 B3 C1 B1 -106.6(4) . . . . ?
B7 B3 C1 B4 40.7(3) . . . . ?
B6 B3 C1 B4 102.8(4) . . . . ?
B2 B3 C1 B4 142.6(3) . . . . ?
B7 B3 C1 S1 149.9(3) . . . . ?
B6 B3 C1 S1 -147.9(3) . . . . ?
B2 B3 C1 S1 -108.2(3) . . . . ?
B4 B3 C1 S1 109.2(3) . . . . ?
B5 B1 C1 C2 -97.9(4) . . . . ?
B2 B1 C1 C2 -138.8(3) . . . . ?
B9 B1 C1 C2 -34.5(3) . . . . ?
B5 B1 C1 B2 41.0(3) . . . . ?
C2 B1 C1 B2 138.8(3) . . . . ?
B9 B1 C1 B2 104.3(4) . . . . ?
B5 B1 C1 B3 4.5(5) . . . . ?
C2 B1 C1 B3 102.3(4) . . . . ?
B2 B1 C1 B3 -36.5(3) . . . . ?
B9 B1 C1 B3 67.8(4) . . . . ?
B5 B1 C1 B4 -64.9(4) . . . . ?
C2 B1 C1 B4 33.0(3) . . . . ?
B2 B1 C1 B4 -105.9(4) . . . . ?
B9 B1 C1 B4 -1.6(5) . . . . ?
B5 B1 C1 S1 148.6(3) . . . . ?
C2 B1 C1 S1 -113.5(3) . . . . ?
B2 B1 C1 S1 107.6(3) . . . . ?
B9 B1 C1 S1 -148.1(3) . . . . ?
B8 B4 C1 C2 36.5(3) . . . . ?
B7 B4 C1 C2 98.4(3) . . . . ?
B3 B4 C1 C2 139.1(3) . . . . ?
C2 B4 C1 B2 -102.6(3) . . . . ?
B8 B4 C1 B2 -66.0(4) . . . . ?
B7 B4 C1 B2 -4.1(4) . . . . ?
B3 B4 C1 B2 36.6(3) . . . . ?
C2 B4 C1 B3 -139.1(3) . . . . ?
B8 B4 C1 B3 -102.6(4) . . . . ?
B7 B4 C1 B3 -40.7(3) . . . . ?
C2 B4 C1 B1 -33.6(3) . . . . ?
B8 B4 C1 B1 2.9(4) . . . . ?
B7 B4 C1 B1 64.8(4) . . . . ?
B3 B4 C1 B1 105.5(4) . . . . ?
C2 B4 C1 S1 112.7(3) . . . . ?
B8 B4 C1 S1 149.2(3) . . . . ?
B7 B4 C1 S1 -148.9(3) . . . . ?
B3 B4 C1 S1 -108.2(3) . . . . ?
B2 C1 C2 B8 67.3(4) . . . . ?
B3 C1 C2 B8 -1.2(4) . . . . ?
B1 C1 C2 B8 106.0(4) . . . . ?
B4 C1 C2 B8 -39.6(3) . . . . ?
S1 C1 C2 B8 -146.7(3) . . . . ?
B2 C1 C2 B9 -0.6(5) . . . . ?
B3 C1 C2 B9 -69.1(4) . . . . ?
B1 C1 C2 B9 38.1(3) . . . . ?
B4 C1 C2 B9 -107.5(4) . . . . ?
S1 C1 C2 B9 145.5(3) . . . . ?
B2 C1 C2 B4 106.9(4) . . . . ?
B3 C1 C2 B4 38.4(3) . . . . ?
B1 C1 C2 B4 145.6(3) . . . . ?
S1 C1 C2 B4 -107.1(3) . . . . ?
B2 C1 C2 B1 -38.8(3) . . . . ?
B3 C1 C2 B1 -107.2(4) . . . . ?
B4 C1 C2 B1 -145.6(3) . . . . ?
S1 C1 C2 B1 107.3(4) . . . . ?
B2 C1 C2 S2 -144.3(3) . . . . ?
B3 C1 C2 S2 147.2(3) . . . . ?
B1 C1 C2 S2 -105.6(4) . . . . ?
B4 C1 C2 S2 108.8(3) . . . . ?
S1 C1 C2 S2 1.8(5) . . . . ?
B4 B8 C2 C1 39.9(3) . . . . ?
B7 B8 C2 C1 -1.1(4) . . . . ?
B10 B8 C2 C1 -63.2(4) . . . . ?
B9 B8 C2 C1 -103.6(3) . . . . ?
B4 B8 C2 B9 143.5(3) . . . . ?
B7 B8 C2 B9 102.6(4) . . . . ?
B10 B8 C2 B9 40.4(3) . . . . ?
B7 B8 C2 B4 -41.0(3) . . . . ?
B10 B8 C2 B4 -103.1(4) . . . . ?
B9 B8 C2 B4 -143.5(3) . . . . ?
B4 B8 C2 B1 106.5(4) . . . . ?
B7 B8 C2 B1 65.5(4) . . . . ?
B10 B8 C2 B1 3.4(5) . . . . ?
B9 B8 C2 B1 -37.0(3) . . . . ?
B4 B8 C2 S2 -109.7(3) . . . . ?
B7 B8 C2 S2 -150.7(3) . . . . ?
B10 B8 C2 S2 147.2(3) . . . . ?
B9 B8 C2 S2 106.7(3) . . . . ?
B8 B9 C2 C1 103.6(4) . . . . ?
B1 B9 C2 C1 -37.8(3) . . . . ?
B10 B9 C2 C1 63.3(4) . . . . ?
B5 B9 C2 C1 1.1(5) . . . . ?
B1 B9 C2 B8 -141.3(4) . . . . ?
B10 B9 C2 B8 -40.2(3) . . . . ?
B5 B9 C2 B8 -102.4(4) . . . . ?
B8 B9 C2 B4 35.1(3) . . . . ?
B1 B9 C2 B4 -106.2(4) . . . . ?
B10 B9 C2 B4 -5.1(5) . . . . ?
B5 B9 C2 B4 -67.3(4) . . . . ?
B8 B9 C2 B1 141.3(4) . . . . ?
B10 B9 C2 B1 101.1(4) . . . . ?
B5 B9 C2 B1 38.9(3) . . . . ?
B8 B9 C2 S2 -110.4(3) . . . . ?
B1 B9 C2 S2 108.3(3) . . . . ?
B10 B9 C2 S2 -150.6(3) . . . . ?
B5 B9 C2 S2 147.2(3) . . . . ?
B8 B4 C2 C1 -137.5(3) . . . . ?
B7 B4 C2 C1 -96.7(3) . . . . ?
B3 B4 C2 C1 -34.8(3) . . . . ?
C1 B4 C2 B8 137.5(3) . . . . ?
B7 B4 C2 B8 40.8(3) . . . . ?
B3 B4 C2 B8 102.8(4) . . . . ?
C1 B4 C2 B9 102.0(4) . . . . ?
B8 B4 C2 B9 -35.5(3) . . . . ?
B7 B4 C2 B9 5.3(5) . . . . ?
B3 B4 C2 B9 67.3(4) . . . . ?
C1 B4 C2 B1 33.0(3) . . . . ?
B8 B4 C2 B1 -104.5(4) . . . . ?
B7 B4 C2 B1 -63.7(4) . . . . ?
B3 B4 C2 B1 -1.8(4) . . . . ?
C1 B4 C2 S2 -113.5(3) . . . . ?
B8 B4 C2 S2 109.0(3) . . . . ?
B7 B4 C2 S2 149.8(3) . . . . ?
B3 B4 C2 S2 -148.3(3) . . . . ?
B5 B1 C2 C1 98.9(4) . . . . ?
B2 B1 C2 C1 35.1(3) . . . . ?
B9 B1 C2 C1 139.3(4) . . . . ?
C1 B1 C2 B8 -101.9(4) . . . . ?
B5 B1 C2 B8 -3.0(5) . . . . ?
B2 B1 C2 B8 -66.8(4) . . . . ?
B9 B1 C2 B8 37.3(4) . . . . ?
C1 B1 C2 B9 -139.3(4) . . . . ?
B5 B1 C2 B9 -40.4(3) . . . . ?
B2 B1 C2 B9 -104.1(4) . . . . ?
C1 B1 C2 B4 -33.5(3) . . . . ?
B5 B1 C2 B4 65.4(4) . . . . ?
B2 B1 C2 B4 1.6(4) . . . . ?
B9 B1 C2 B4 105.8(4) . . . . ?
C1 B1 C2 S2 113.7(3) . . . . ?
B5 B1 C2 S2 -147.4(3) . . . . ?
B2 B1 C2 S2 148.9(3) . . . . ?
B9 B1 C2 S2 -107.0(3) . . . . ?
S1 C3 C4 C5 -175.4(4) . . . . ?
S1 C3 C4 S2 -2.6(7) . . . . ?
C3 C4 C5 O1 151.1(4) . . . . ?
S2 C4 C5 O1 -22.7(5) . . . . ?
C3 C4 C5 C6 -30.6(6) . . . . ?
S2 C4 C5 C6 155.5(3) . . . . ?
O1 C5 C6 C7 -16.4(6) . . . . ?
C4 C5 C6 C7 165.4(4) . . . . ?
O1 C5 C6 C10 156.4(4) . . . . ?
C4 C5 C6 C10 -21.8(6) . . . . ?
O1 C5 C6 Fe1 -108.9(4) . . . . ?
C4 C5 C6 Fe1 73.0(5) . . . . ?
C10 C6 C7 C8 -0.2(4) . . . . ?
C5 C6 C7 C8 173.9(4) . . . . ?
Fe1 C6 C7 C8 -59.7(3) . . . . ?
C10 C6 C7 Fe1 59.5(3) . . . . ?
C5 C6 C7 Fe1 -126.4(4) . . . . ?
C6 C7 C8 C9 -0.6(4) . . . . ?
Fe1 C7 C8 C9 -59.5(3) . . . . ?
C6 C7 C8 Fe1 58.9(3) . . . . ?
C7 C8 C9 C10 1.1(4) . . . . ?
Fe1 C8 C9 C10 -58.1(3) . . . . ?
C7 C8 C9 Fe1 59.2(3) . . . . ?
C8 C9 C10 C6 -1.2(4) . . . . ?
Fe1 C9 C10 C6 -60.0(3) . . . . ?
C8 C9 C10 Fe1 58.8(3) . . . . ?
C7 C6 C10 C9 0.9(4) . . . . ?
C5 C6 C10 C9 -173.0(4) . . . . ?
Fe1 C6 C10 C9 60.8(3) . . . . ?
C7 C6 C10 Fe1 -59.9(3) . . . . ?
C5 C6 C10 Fe1 126.3(4) . . . . ?
C15 C11 C12 C13 0.5(5) . . . . ?
Fe1 C11 C12 C13 60.2(3) . . . . ?
C15 C11 C12 Fe1 -59.7(3) . . . . ?
C11 C12 C13 C14 -0.5(5) . . . . ?
Fe1 C12 C13 C14 59.1(3) . . . . ?
C11 C12 C13 Fe1 -59.7(3) . . . . ?
C12 C13 C14 C15 0.4(5) . . . . ?
Fe1 C13 C14 C15 59.6(3) . . . . ?
C12 C13 C14 Fe1 -59.2(3) . . . . ?
C12 C11 C15 C14 -0.2(5) . . . . ?
Fe1 C11 C15 C14 -59.8(3) . . . . ?
C12 C11 C15 Fe1 59.6(3) . . . . ?
C13 C14 C15 C11 -0.1(5) . . . . ?
Fe1 C14 C15 C11 59.8(3) . . . . ?
C13 C14 C15 Fe1 -59.9(3) . . . . ?
C9 C10 Fe1 C11 166.3(3) . . . . ?
C6 C10 Fe1 C11 -75.1(3) . . . . ?
C9 C10 Fe1 C14 81.3(3) . . . . ?
C6 C10 Fe1 C14 -160.1(2) . . . . ?
C9 C10 Fe1 C15 124.5(3) . . . . ?
C6 C10 Fe1 C15 -116.9(2) . . . . ?
C9 C10 Fe1 C12 -155.2(6) . . . . ?
C6 C10 Fe1 C12 -36.6(7) . . . . ?
C9 C10 Fe1 C6 -118.6(3) . . . . ?
C9 C10 Fe1 C7 -80.0(3) . . . . ?
C6 C10 Fe1 C7 38.6(2) . . . . ?
C9 C10 Fe1 C13 43.6(5) . . . . ?
C6 C10 Fe1 C13 162.2(3) . . . . ?
C9 C10 Fe1 C8 -37.1(2) . . . . ?
C6 C10 Fe1 C8 81.5(2) . . . . ?
C6 C10 Fe1 C9 118.6(3) . . . . ?
C15 C11 Fe1 C10 -75.5(3) . . . . ?
C12 C11 Fe1 C10 165.4(3) . . . . ?
C15 C11 Fe1 C14 37.7(3) . . . . ?
C12 C11 Fe1 C14 -81.4(3) . . . . ?
C12 C11 Fe1 C15 -119.1(4) . . . . ?
C15 C11 Fe1 C12 119.1(4) . . . . ?
C15 C11 Fe1 C6 -118.1(3) . . . . ?
C12 C11 Fe1 C6 122.8(3) . . . . ?
C15 C11 Fe1 C7 -161.8(2) . . . . ?
C12 C11 Fe1 C7 79.1(3) . . . . ?
C15 C11 Fe1 C13 81.5(3) . . . . ?
C12 C11 Fe1 C13 -37.6(3) . . . . ?
C15 C11 Fe1 C8 161.8(3) . . . . ?
C12 C11 Fe1 C8 42.7(5) . . . . ?
C15 C11 Fe1 C9 -38.7(8) . . . . ?
C12 C11 Fe1 C9 -157.8(6) . . . . ?
C15 C14 Fe1 C10 84.4(3) . . . . ?
C13 C14 Fe1 C10 -156.1(2) . . . . ?
C15 C14 Fe1 C11 -37.7(3) . . . . ?
C13 C14 Fe1 C11 81.8(3) . . . . ?
C13 C14 Fe1 C15 119.5(4) . . . . ?
C15 C14 Fe1 C12 -81.8(3) . . . . ?
C13 C14 Fe1 C12 37.7(2) . . . . ?
C15 C14 Fe1 C6 49.0(5) . . . . ?
C13 C14 Fe1 C6 168.5(4) . . . . ?
C15 C14 Fe1 C7 -159.0(5) . . . . ?
C13 C14 Fe1 C7 -39.5(6) . . . . ?
C15 C14 Fe1 C13 -119.5(4) . . . . ?
C15 C14 Fe1 C8 168.4(2) . . . . ?
C13 C14 Fe1 C8 -72.1(3) . . . . ?
C15 C14 Fe1 C9 127.0(3) . . . . ?
C13 C14 Fe1 C9 -113.5(3) . . . . ?
C11 C15 Fe1 C10 125.9(3) . . . . ?
C14 C15 Fe1 C10 -115.2(3) . . . . ?
C14 C15 Fe1 C11 118.9(4) . . . . ?
C11 C15 Fe1 C14 -118.9(4) . . . . ?
C11 C15 Fe1 C12 -37.9(3) . . . . ?
C14 C15 Fe1 C12 81.0(3) . . . . ?
C11 C15 Fe1 C6 81.5(3) . . . . ?
C14 C15 Fe1 C6 -159.6(2) . . . . ?
C11 C15 Fe1 C7 43.3(5) . . . . ?
C14 C15 Fe1 C7 162.1(4) . . . . ?
C11 C15 Fe1 C13 -81.4(3) . . . . ?
C14 C15 Fe1 C13 37.5(3) . . . . ?
C11 C15 Fe1 C8 -152.6(5) . . . . ?
C14 C15 Fe1 C8 -33.7(7) . . . . ?
C11 C15 Fe1 C9 168.3(2) . . . . ?
C14 C15 Fe1 C9 -72.8(3) . . . . ?
C13 C12 Fe1 C10 -167.6(6) . . . . ?
C11 C12 Fe1 C10 -48.8(7) . . . . ?
C13 C12 Fe1 C11 -118.9(4) . . . . ?
C13 C12 Fe1 C14 -37.9(2) . . . . ?
C11 C12 Fe1 C14 81.0(3) . . . . ?
C13 C12 Fe1 C15 -81.4(3) . . . . ?
C11 C12 Fe1 C15 37.5(3) . . . . ?
C13 C12 Fe1 C6 163.4(2) . . . . ?
C11 C12 Fe1 C6 -77.8(3) . . . . ?
C13 C12 Fe1 C7 122.3(3) . . . . ?
C11 C12 Fe1 C7 -118.8(3) . . . . ?
C11 C12 Fe1 C13 118.9(4) . . . . ?
C13 C12 Fe1 C8 80.8(3) . . . . ?
C11 C12 Fe1 C8 -160.3(3) . . . . ?
C13 C12 Fe1 C9 48.9(5) . . . . ?
C11 C12 Fe1 C9 167.8(4) . . . . ?
C7 C6 Fe1 C10 117.7(3) . . . . ?
C5 C6 Fe1 C10 -123.3(4) . . . . ?
C7 C6 Fe1 C11 -115.9(3) . . . . ?
C10 C6 Fe1 C11 126.5(3) . . . . ?
C5 C6 Fe1 C11 3.2(4) . . . . ?
C7 C6 Fe1 C14 166.2(4) . . . . ?
C10 C6 Fe1 C14 48.5(5) . . . . ?
C5 C6 Fe1 C14 -74.7(6) . . . . ?
C7 C6 Fe1 C15 -158.5(2) . . . . ?
C10 C6 Fe1 C15 83.9(3) . . . . ?
C5 C6 Fe1 C15 -39.4(4) . . . . ?
C7 C6 Fe1 C12 -73.4(3) . . . . ?
C10 C6 Fe1 C12 168.9(2) . . . . ?
C5 C6 Fe1 C12 45.6(4) . . . . ?
C10 C6 Fe1 C7 -117.7(3) . . . . ?
C5 C6 Fe1 C7 119.0(5) . . . . ?
C7 C6 Fe1 C13 -37.9(6) . . . . ?
C10 C6 Fe1 C13 -155.6(5) . . . . ?
C5 C6 Fe1 C13 81.1(6) . . . . ?
C7 C6 Fe1 C8 36.5(2) . . . . ?
C10 C6 Fe1 C8 -81.1(3) . . . . ?
C5 C6 Fe1 C8 155.6(4) . . . . ?
C7 C6 Fe1 C9 79.9(3) . . . . ?
C10 C6 Fe1 C9 -37.8(2) . . . . ?
C5 C6 Fe1 C9 -161.1(4) . . . . ?
C8 C7 Fe1 C10 81.2(3) . . . . ?
C6 C7 Fe1 C10 -38.9(2) . . . . ?
C8 C7 Fe1 C11 -156.1(2) . . . . ?
C6 C7 Fe1 C11 83.8(3) . . . . ?
C8 C7 Fe1 C14 -43.7(6) . . . . ?
C6 C7 Fe1 C14 -163.9(5) . . . . ?
C8 C7 Fe1 C15 172.7(4) . . . . ?
C6 C7 Fe1 C15 52.5(5) . . . . ?
C8 C7 Fe1 C12 -114.2(3) . . . . ?
C6 C7 Fe1 C12 125.7(3) . . . . ?
C8 C7 Fe1 C6 120.2(4) . . . . ?
C8 C7 Fe1 C13 -73.4(3) . . . . ?
C6 C7 Fe1 C13 166.5(2) . . . . ?
C6 C7 Fe1 C8 -120.2(4) . . . . ?
C8 C7 Fe1 C9 37.4(2) . . . . ?
C6 C7 Fe1 C9 -82.7(3) . . . . ?
C12 C13 Fe1 C10 172.5(3) . . . . ?
C14 C13 Fe1 C10 53.6(5) . . . . ?
C12 C13 Fe1 C11 38.0(3) . . . . ?
C14 C13 Fe1 C11 -80.8(3) . . . . ?
C12 C13 Fe1 C14 118.8(4) . . . . ?
C12 C13 Fe1 C15 81.5(3) . . . . ?
C14 C13 Fe1 C15 -37.3(3) . . . . ?
C14 C13 Fe1 C12 -118.8(4) . . . . ?
C12 C13 Fe1 C6 -47.0(6) . . . . ?
C14 C13 Fe1 C6 -165.8(4) . . . . ?
C12 C13 Fe1 C7 -75.9(3) . . . . ?
C14 C13 Fe1 C7 165.3(2) . . . . ?
C12 C13 Fe1 C8 -115.4(3) . . . . ?
C14 C13 Fe1 C8 125.7(3) . . . . ?
C12 C13 Fe1 C9 -156.8(3) . . . . ?
C14 C13 Fe1 C9 84.4(3) . . . . ?
C7 C8 Fe1 C10 -82.2(3) . . . . ?
C9 C8 Fe1 C10 37.3(2) . . . . ?
C7 C8 Fe1 C11 52.4(5) . . . . ?
C9 C8 Fe1 C11 172.0(4) . . . . ?
C7 C8 Fe1 C14 163.7(2) . . . . ?
C9 C8 Fe1 C14 -76.7(3) . . . . ?
C7 C8 Fe1 C15 -170.4(5) . . . . ?
C9 C8 Fe1 C15 -50.9(6) . . . . ?
C7 C8 Fe1 C12 82.5(3) . . . . ?
C9 C8 Fe1 C12 -158.0(2) . . . . ?
C7 C8 Fe1 C6 -37.6(2) . . . . ?
C9 C8 Fe1 C6 82.0(3) . . . . ?
C9 C8 Fe1 C7 119.6(3) . . . . ?
C7 C8 Fe1 C13 123.9(3) . . . . ?
C9 C8 Fe1 C13 -116.6(3) . . . . ?
C7 C8 Fe1 C9 -119.6(3) . . . . ?
C8 C9 Fe1 C10 -119.9(4) . . . . ?
C8 C9 Fe1 C11 -166.3(6) . . . . ?
C10 C9 Fe1 C11 -46.4(8) . . . . ?
C8 C9 Fe1 C14 122.7(3) . . . . ?
C10 C9 Fe1 C14 -117.4(3) . . . . ?
C8 C9 Fe1 C15 163.1(2) . . . . ?
C10 C9 Fe1 C15 -77.0(3) . . . . ?
C8 C9 Fe1 C12 46.1(5) . . . . ?
C10 C9 Fe1 C12 166.0(3) . . . . ?
C8 C9 Fe1 C6 -81.4(3) . . . . ?
C10 C9 Fe1 C6 38.5(2) . . . . ?
C8 C9 Fe1 C7 -37.1(2) . . . . ?
C10 C9 Fe1 C7 82.8(3) . . . . ?
C8 C9 Fe1 C13 79.9(3) . . . . ?
C10 C9 Fe1 C13 -160.2(2) . . . . ?
C10 C9 Fe1 C8 119.9(4) . . . . ?
C4 C3 S1 C1 -24.8(5) . . . . ?
C2 C1 S1 C3 22.8(4) . . . . ?
B2 C1 S1 C3 167.3(3) . . . . ?
B3 C1 S1 C3 -120.6(3) . . . . ?
B1 C1 S1 C3 96.5(3) . . . . ?
B4 C1 S1 C3 -48.8(3) . . . . ?
C3 C4 S2 C2 28.8(4) . . . . ?
C5 C4 S2 C2 -157.7(3) . . . . ?
C1 C2 S2 C4 -26.2(4) . . . . ?
B8 C2 S2 C4 119.9(3) . . . . ?
B9 C2 S2 C4 -168.1(3) . . . . ?
B4 C2 S2 C4 48.0(3) . . . . ?
B1 C2 S2 C4 -97.7(3) . . . . ?
